data_4105602
loop_
_publ_author_name
'Michael T. Wharmby'
'John P. S. Mowat'
'Stephen P. Thompson'
'Paul A. Wright'

_publ_contact_author_address
;
School of Chemistry,
University of St Andrews,
Purdie Building,
North Haugh,
St Andrews,
KY16 9ST,
UK
;
_publ_contact_author_email paw2@st-andrews.ac.uk
_publ_contact_author_fax '+44 (0)1334 463808'
_publ_contact_author_name 'Prof. Paul A. Wright'
_publ_contact_author_phone '+44 (0)1334 463791'
_publ_section_title
;
 Extending the Pore Size of Crystalline Metal Phosphonates toward the
 Mesoporous Regime by Isoreticular Synthesis
;
_journal_name_full 'Journal of the American Chemical Society'
_journal_page_first 1266
_journal_page_last 1269
_journal_paper_doi 10.1021/ja1097995
_journal_volume 133
_journal_year 2011
_chemical_formula_moiety 'C12 H26 N2 O6 P2, 4(O)'
_chemical_formula_sum 'C12 H26 N2 O10 P2'
_chemical_formula_weight 420.2923
_chemical_name_common
;
 N,N'-4,4'-bipiperidinebis(methylenephosphonic acid) 
;
_chemical_name_systematic
; 
 4,4'-bipiperidine-1,1'-diylbis(methylene)diphosphonic acid 
;
_space_group_IT_number 14
_symmetry_cell_setting monoclinic
_symmetry_space_group_name_Hall '-P 2ybc'
_symmetry_space_group_name_H-M 'P 1 21/c 1'
_atom_sites_solution_hydrogens geom
_atom_sites_solution_primary direct
_atom_sites_solution_secondary difmap
_audit_creation_method SHELXL-97
_cell_angle_alpha 90.0000(0)
_cell_angle_beta 95.866(4)
_cell_angle_gamma 90.0000(0)
_cell_formula_units_Z 2
_cell_length_a 10.240(3)
_cell_length_b 6.0262(16)
_cell_length_c 15.832(5)
_cell_measurement_reflns_used 2420
_cell_measurement_temperature 93.1500
_cell_measurement_theta_max 28.1667
_cell_measurement_theta_min 3.1037
_cell_volume 971.8(5)
_computing_cell_refinement 'CrystalClear (Rigaku/MSC Inc., 2006)'
_computing_data_collection 'CrystalClear (Rigaku/MSC Inc., 2006)'
_computing_data_reduction 'CrystalClear (Rigaku/MSC Inc., 2006)'
_computing_structure_refinement 'SHELXL-97 (Sheldrick, 1997)'
_computing_structure_solution 'SHELXS-97 (Sheldrick, 1990)'
_diffrn_ambient_temperature 93.1500
_diffrn_detector_area_resol_mean 28.5714
_diffrn_measured_fraction_theta_full 99.4000
_diffrn_measured_fraction_theta_max 28.1667
_diffrn_measurement_details
;
scan:
    Number of images: 360
               Slice: -75.0000 - 105.0000
         Image width: 0.5000
            Exp time: 40.0000
       Rotation axis: Omega
               Omega: 0.0000
                 Chi: 0.0000
                 Phi: 0.0000
                 XTD: 49.9273
              2theta: 14.6410
scan:
    Number of images: 360
               Slice: -75.0000 - 105.0000
         Image width: 0.5000
            Exp time: 40.0000
       Rotation axis: Omega
               Omega: 0.0000
                 Chi: 54.0000
                 Phi: 0.0000
                 XTD: 49.9273
              2theta: 14.6410
scan:
    Number of images: 360
               Slice: -75.0000 - 105.0000
         Image width: 0.5000
            Exp time: 40.0000
       Rotation axis: Omega
               Omega: 0.0000
                 Chi: 54.0000
                 Phi: 120.0000
                 XTD: 49.9273
              2theta: 14.6410
scan:
    Number of images: 1
               Slice: -75.0000 - -74.5000
         Image width: 0.5000
            Exp time: 40.0000
       Rotation axis: Omega
               Omega: 0.0000
                 Chi: 0.0000
                 Phi: 0.0000
                 XTD: 49.9273
              2theta: 14.6410

;
_diffrn_measurement_device
;
Saturn70 (4x4 bin mode)
;
_diffrn_measurement_device_details
;
AFC8: Eulerian 3 circle
;
_diffrn_measurement_method dtprofit.ref
_diffrn_orient_matrix_type d*Trek
_diffrn_orient_matrix_UB_11 0.0175
_diffrn_orient_matrix_UB_12 0.0952
_diffrn_orient_matrix_UB_13 -0.0164
_diffrn_orient_matrix_UB_21 -0.1632
_diffrn_orient_matrix_UB_22 0.0300
_diffrn_orient_matrix_UB_23 0.0000
_diffrn_orient_matrix_UB_31 0.0031
_diffrn_orient_matrix_UB_32 0.0167
_diffrn_orient_matrix_UB_33 0.0612
_diffrn_radiation_detector CCD
_diffrn_radiation_monochromator Confocal
_diffrn_radiation_source 'Rotating Anode'
_diffrn_radiation_type MoK\a
_diffrn_radiation_wavelength 0.7107
_diffrn_reflns_av_R_equivalents 0.0330
_diffrn_reflns_av_sigmaI/netI 0.0581
_diffrn_reflns_limit_h_max 13
_diffrn_reflns_limit_h_min -13
_diffrn_reflns_limit_k_max 8
_diffrn_reflns_limit_k_min -8
_diffrn_reflns_limit_l_max 21
_diffrn_reflns_limit_l_min -21
_diffrn_reflns_number 1952
_diffrn_reflns_reduction_process 'Lp corrections applied'
_diffrn_reflns_theta_full 28.1667
_diffrn_reflns_theta_max 28.1667
_diffrn_reflns_theta_min 3.1037
_diffrn_source_current 16.0000
_diffrn_source_power 0.8000
_diffrn_source_voltage 50.0000
_exptl_absorpt_coefficient_mu 0.275
_exptl_absorpt_correction_T_max 1.0000
_exptl_absorpt_correction_T_min 0.9174
_exptl_absorpt_correction_type multi-scan
_exptl_absorpt_process_details
;  Shape and scale corrections using equivalent reflections.
   Shape function based on spherical harmonics.
   Highest even and odd order for spherical harmonics:  4  and  1
   Laue group:  2/m (b)
   Friedel opposites are equivalent.
;
_exptl_crystal_colour Colorless
_exptl_crystal_density_diffrn 1.436
_exptl_crystal_description Platelet
_exptl_crystal_F_000 444
_exptl_crystal_size_max 0.1000
_exptl_crystal_size_mid 0.0300
_exptl_crystal_size_min 0.0100
_refine_diff_density_max 0.602
_refine_diff_density_min -0.438
_refine_diff_density_rms 0.074
_refine_ls_extinction_method none
_refine_ls_goodness_of_fit_ref 1.139
_refine_ls_hydrogen_treatment mixed
_refine_ls_matrix_type full
_refine_ls_number_parameters 123
_refine_ls_number_reflns 1766
_refine_ls_number_restraints 0
_refine_ls_restrained_S_all 1.139
_refine_ls_R_factor_all 0.0553
_refine_ls_R_factor_gt 0.0511
_refine_ls_shift/su_max 0.000
_refine_ls_shift/su_mean 0.000
_refine_ls_structure_factor_coef Fsqd
_refine_ls_weighting_details 'calc w=1/[\s^2^(Fo^2^)+(0.0748P)^2^+1.6931P] where P=(Fo^2^+2Fc^2^)/3'
_refine_ls_weighting_scheme calc
_refine_ls_wR_factor_gt 0.1527
_refine_ls_wR_factor_ref 0.1560
_reflns_number_gt 1605
_reflns_number_total 1766
_reflns_threshold_expression >2sigma(I)
_cod_data_source_file ja1097995_si_002.cif
_cod_data_source_block shelxl
_cod_original_sg_symbol_H-M 'P 21/c'
_cod_database_code 4105602

loop_
_symmetry_equiv_pos_as_xyz
'x, y, z'
'-x, y+1/2, -z+1/2'
'-x, -y, -z'
'x, -y-1/2, z-1/2'

loop_
_atom_site_label
_atom_site_type_symbol
_atom_site_fract_x
_atom_site_fract_y
_atom_site_fract_z
_atom_site_U_iso_or_equiv
_atom_site_adp_type
_atom_site_occupancy
_atom_site_symmetry_multiplicity
_atom_site_calc_flag
_atom_site_refinement_flags
P1 P 0.07992(7) 0.21131(13) 0.10499(5) 0.0253(3) Uani 1 1 d .
O1 O 0.06320(19) 0.2586(3) 0.01065(13) 0.0232(5) Uani 1 1 d .
O2 O 0.0444(2) -0.0400(4) 0.12084(13) 0.0310(5) Uani 1 1 d .
H20 H 0.0161 -0.0994 0.0745 0.046 Uiso 1 1 calc R
O3 O 0.2077(2) 0.2678(4) 0.15337(16) 0.0383(6) Uani 1 1 d .
N1 N -0.1617(2) 0.4336(4) 0.09372(15) 0.0191(5) Uani 1 1 d .
H10 H -0.133(3) 0.502(6) 0.053(2) 0.021(8) Uiso 1 1 d .
C1 C -0.0440(3) 0.3785(5) 0.15314(19) 0.0278(7) Uani 1 1 d .
H1A H -0.0726 0.2961 0.2021 0.033 Uiso 1 1 calc R
H1B H -0.0026 0.5183 0.1750 0.033 Uiso 1 1 calc R
C2 C -0.2390(3) 0.2318(5) 0.06378(19) 0.0222(6) Uani 1 1 d .
H2A H -0.2740 0.1585 0.1127 0.027 Uiso 1 1 calc R
H2B H -0.1810 0.1252 0.0381 0.027 Uiso 1 1 calc R
C3 C -0.3517(3) 0.2968(5) -0.00124(18) 0.0217(6) Uani 1 1 d .
H3A H -0.4019 0.1621 -0.0200 0.026 Uiso 1 1 calc R
H3B H -0.3157 0.3615 -0.0515 0.026 Uiso 1 1 calc R
C4 C -0.4449(2) 0.4651(4) 0.03396(17) 0.0199(6) Uani 1 1 d .
H4 H -0.4857 0.3938 0.0819 0.024 Uiso 1 1 calc R
C5 C -0.3635(3) 0.6648(5) 0.06903(18) 0.0225(6) Uani 1 1 d .
H5A H -0.3291 0.7445 0.0213 0.027 Uiso 1 1 calc R
H5B H -0.4211 0.7681 0.0967 0.027 Uiso 1 1 calc R
C6 C -0.2492(3) 0.5971(5) 0.13297(18) 0.0234(6) Uani 1 1 d .
H6A H -0.1977 0.7302 0.1520 0.028 Uiso 1 1 calc R
H6B H -0.2833 0.5292 0.1833 0.028 Uiso 1 1 calc R
O100 O 0.4225(2) -0.0021(5) 0.17995(17) 0.0482(7) Uani 1 1 d .
O101 O 0.3339(3) 0.6080(5) 0.24305(17) 0.0503(7) Uani 1 1 d .

loop_
_atom_site_aniso_label
_atom_site_aniso_U_11
_atom_site_aniso_U_22
_atom_site_aniso_U_33
_atom_site_aniso_U_23
_atom_site_aniso_U_13
_atom_site_aniso_U_12
P1 0.0250(4) 0.0225(5) 0.0276(5) 0.0005(3) -0.0006(3) -0.0008(3)
O1 0.0247(10) 0.0197(10) 0.0259(11) 0.0000(8) 0.0056(8) -0.0019(8)
O2 0.0408(12) 0.0228(11) 0.0283(11) 0.0035(9) -0.0013(9) -0.0023(9)
O3 0.0298(12) 0.0343(13) 0.0479(14) -0.0047(11) -0.0111(10) 0.0010(10)
N1 0.0188(11) 0.0163(11) 0.0223(12) -0.0006(9) 0.0026(9) -0.0005(9)
C1 0.0285(15) 0.0267(16) 0.0271(15) -0.0022(12) -0.0027(12) 0.0019(13)
C2 0.0215(14) 0.0150(13) 0.0305(15) -0.0020(11) 0.0041(11) -0.0011(11)
C3 0.0200(13) 0.0164(14) 0.0287(14) -0.0044(11) 0.0023(11) 0.0020(11)
C4 0.0174(13) 0.0163(13) 0.0267(14) -0.0005(11) 0.0050(11) 0.0001(11)
C5 0.0208(14) 0.0166(13) 0.0306(15) -0.0037(11) 0.0046(11) 0.0011(11)
C6 0.0242(14) 0.0197(14) 0.0269(14) -0.0053(11) 0.0055(11) 0.0001(11)
O100 0.0397(14) 0.0499(16) 0.0542(16) -0.0077(13) 0.0012(12) 0.0096(12)
O101 0.0525(16) 0.0506(17) 0.0469(15) -0.0109(12) 0.0012(12) -0.0013(13)

loop_
_atom_type_symbol
_atom_type_description
_atom_type_scat_dispersion_real
_atom_type_scat_dispersion_imag
_atom_type_scat_source
C C 0.0033 0.0016 'International Tables Vol C Tables 4.2.6.8 and 6.1.1.4'
N N 0.0061 0.0033 'International Tables Vol C Tables 4.2.6.8 and 6.1.1.4'
O O 0.0106 0.0060 'International Tables Vol C Tables 4.2.6.8 and 6.1.1.4'
P P 0.1023 0.0942 'International Tables Vol C Tables 4.2.6.8 and 6.1.1.4'
H H 0.0000 0.0000 'International Tables Vol C Tables 4.2.6.8 and 6.1.1.4'

loop_
_geom_angle_atom_site_label_1
_geom_angle_atom_site_label_2
_geom_angle_atom_site_label_3
_geom_angle
_geom_angle_site_symmetry_1
_geom_angle_site_symmetry_3
O3 P1 O1 118.06(14) . .
O3 P1 O2 109.98(13) . .
O1 P1 O2 109.38(12) . .
O3 P1 C1 105.56(14) . .
O1 P1 C1 106.97(13) . .
O2 P1 C1 106.15(14) . .
P1 O2 H20 109.5 . .
C1 N1 C2 112.7(2) . .
C1 N1 C6 111.2(2) . .
C2 N1 C6 110.0(2) . .
C1 N1 H10 105(2) . .
C2 N1 H10 112(2) . .
C6 N1 H10 106(2) . .
N1 C1 P1 114.04(19) . .
N1 C1 H1A 108.7 . .
P1 C1 H1A 108.7 . .
N1 C1 H1B 108.7 . .
P1 C1 H1B 108.7 . .
H1A C1 H1B 107.6 . .
N1 C2 C3 110.2(2) . .
N1 C2 H2A 109.6 . .
C3 C2 H2A 109.6 . .
N1 C2 H2B 109.6 . .
C3 C2 H2B 109.6 . .
H2A C2 H2B 108.1 . .
C2 C3 C4 112.5(2) . .
C2 C3 H3A 109.1 . .
C4 C3 H3A 109.1 . .
C2 C3 H3B 109.1 . .
C4 C3 H3B 109.1 . .
H3A C3 H3B 107.8 . .
C5 C4 C3 108.3(2) . .
C5 C4 C4 111.8(3) . 3_465
C3 C4 C4 111.5(3) . 3_465
C5 C4 H4 108.4 . .
C3 C4 H4 108.4 . .
C4 C4 H4 108.4 3_465 .
C6 C5 C4 112.5(2) . .
C6 C5 H5A 109.1 . .
C4 C5 H5A 109.1 . .
C6 C5 H5B 109.1 . .
C4 C5 H5B 109.1 . .
H5A C5 H5B 107.8 . .
N1 C6 C5 110.5(2) . .
N1 C6 H6A 109.6 . .
C5 C6 H6A 109.6 . .
N1 C6 H6B 109.6 . .
C5 C6 H6B 109.6 . .
H6A C6 H6B 108.1 . .

loop_
_geom_bond_atom_site_label_1
_geom_bond_atom_site_label_2
_geom_bond_distance
_geom_bond_site_symmetry_2
P1 O3 1.486(2) .
P1 O1 1.513(2) .
P1 O2 1.584(2) .
P1 C1 1.845(3) .
O2 H20 0.8400 .
N1 C1 1.489(3) .
N1 C2 1.501(3) .
N1 C6 1.508(3) .
N1 H10 0.85(4) .
C1 H1A 0.9900 .
C1 H1B 0.9900 .
C2 C3 1.517(4) .
C2 H2A 0.9900 .
C2 H2B 0.9900 .
C3 C4 1.536(4) .
C3 H3A 0.9900 .
C3 H3B 0.9900 .
C4 C5 1.535(4) .
C4 C4 1.536(5) 3_465
C4 H4 1.0000 .
C5 C6 1.523(4) .
C5 H5A 0.9900 .
C5 H5B 0.9900 .
C6 H6A 0.9900 .
C6 H6B 0.9900 .
